data_7710296
loop_
_publ_author_name
'Trifonov, Alexander'
'Selikhov, Alexander N.'
'Pechenkina, Polina'
'Cherkasov, Anton'
'Nelyubina, Yulia V.'
'Glukhova, Tatyana'

_publ_section_title
;
 \p-Carbazolyl supported bis(alkyl) complexes of Sc, Y and La for
 \a-olefin polymerization and hydrogenation
;
_journal_name_full 'Dalton Transactions'
_journal_paper_doi 10.1039/D2DT01188C
_journal_year 2022
_chemical_formula_moiety 'C46 H64 N3 Y, C7 H8'
_chemical_formula_sum 'C53 H72 N3 Y'
_chemical_formula_weight 840.04
_space_group_crystal_system monoclinic
_space_group_IT_number 14
_space_group_name_Hall '-P 2ybc'
_space_group_name_H-M_alt 'P 1 21/c 1'
_atom_sites_solution_hydrogens geom
_atom_sites_solution_primary dual
_atom_sites_solution_secondary difmap
_audit_creation_method SHELXL-2018/3
_audit_update_record
;
2022-04-04 deposited with the CCDC.	2022-05-19 downloaded from the CCDC.
;
_cell_angle_alpha 90
_cell_angle_beta 107.171(10)
_cell_angle_gamma 90
_cell_formula_units_Z 4
_cell_length_a 21.112(13)
_cell_length_b 12.629(8)
_cell_length_c 18.607(11)
_cell_measurement_reflns_used 1018
_cell_measurement_temperature 120(2)
_cell_measurement_theta_max 17.86
_cell_measurement_theta_min 2.21
_cell_volume 4740(5)
_computing_cell_refinement Saint
_computing_data_collection APEX
_computing_data_reduction Saint
_computing_structure_refinement 'SHELXL 2018/3'
_computing_structure_solution 'SHELXT 2018/2'
_diffrn_ambient_temperature 120(2)
_diffrn_measured_fraction_theta_full 0.999
_diffrn_measured_fraction_theta_max 0.999
_diffrn_measurement_device_type 'Bruker APEX-II (CCD)'
_diffrn_measurement_method '\f and \w scans'
_diffrn_radiation_type MoK\a
_diffrn_radiation_wavelength 0.71073
_diffrn_reflns_av_R_equivalents 0.4026
_diffrn_reflns_av_unetI/netI 0.2550
_diffrn_reflns_Laue_measured_fraction_full 0.999
_diffrn_reflns_Laue_measured_fraction_max 0.999
_diffrn_reflns_limit_h_max 26
_diffrn_reflns_limit_h_min -26
_diffrn_reflns_limit_k_max 15
_diffrn_reflns_limit_k_min -15
_diffrn_reflns_limit_l_max 22
_diffrn_reflns_limit_l_min -22
_diffrn_reflns_number 60951
_diffrn_reflns_point_group_measured_fraction_full 0.999
_diffrn_reflns_point_group_measured_fraction_max 0.999
_diffrn_reflns_theta_full 25.242
_diffrn_reflns_theta_max 26.022
_diffrn_reflns_theta_min 1.902
_diffrn_source 'fine-focus sealed tube'
_exptl_absorpt_coefficient_mu 1.267
_exptl_absorpt_correction_T_max 0.433
_exptl_absorpt_correction_T_min 0.320
_exptl_absorpt_correction_type multi-scan
_exptl_absorpt_process_details SADABS
_exptl_crystal_colour yellow
_exptl_crystal_density_diffrn 1.177
_exptl_crystal_description plate
_exptl_crystal_F_000 1800
_exptl_crystal_size_max 0.100
_exptl_crystal_size_mid 0.100
_exptl_crystal_size_min 0.010
_refine_diff_density_max 0.551
_refine_diff_density_min -0.563
_refine_diff_density_rms 0.098
_refine_ls_extinction_method none
_refine_ls_goodness_of_fit_ref 1.019
_refine_ls_hydrogen_treatment constr
_refine_ls_matrix_type full
_refine_ls_number_parameters 572
_refine_ls_number_reflns 9335
_refine_ls_number_restraints 699
_refine_ls_restrained_S_all 0.991
_refine_ls_R_factor_all 0.2129
_refine_ls_R_factor_gt 0.0806
_refine_ls_shift/su_max 0.001
_refine_ls_shift/su_mean 0.000
_refine_ls_structure_factor_coef Fsqd
_refine_ls_weighting_details 'w=1/[\s^2^(Fo^2^)+(0.0293P)^2^] where P=(Fo^2^+2Fc^2^)/3'
_refine_ls_weighting_scheme calc
_refine_ls_wR_factor_gt 0.1258
_refine_ls_wR_factor_ref 0.1616
_reflns_Friedel_coverage 0.000
_reflns_number_gt 4041
_reflns_number_total 9335
_reflns_threshold_expression 'I > 2\s(I)'
_cod_data_source_file d2dt01188c2.cif
_cod_data_source_block C52H70N3Y
_cod_original_sg_symbol_H-M 'P 21/c'
_cod_database_code 7710296
_shelx_shelxl_version_number 2018/3
_shelx_space_group_comment
;
The symmetry employed for this shelxl refinement is uniquely defined
by the following loop, which should always be used as a source of
symmetry information in preference to the above space-group names.
They are only intended as comments.
;
_shelx_estimated_absorpt_t_min 0.884
_shelx_estimated_absorpt_t_max 0.987

loop_
_space_group_symop_operation_xyz
'x, y, z'
'-x, y+1/2, -z+1/2'
'-x, -y, -z'
'x, -y-1/2, z-1/2'

loop_
_atom_site_label
_atom_site_type_symbol
_atom_site_fract_x
_atom_site_fract_y
_atom_site_fract_z
_atom_site_U_iso_or_equiv
_atom_site_adp_type
_atom_site_occupancy
_atom_site_site_symmetry_order
_atom_site_calc_flag
_atom_site_refinement_flags_posn
_atom_site_refinement_flags_adp
_atom_site_refinement_flags_occupancy
_atom_site_disorder_assembly
_atom_site_disorder_group
Y1 Y 0.19017(3) 0.53680(5) 0.37378(4) 0.02280(17) Uani 1 1 d . . . . .
N1 N 0.2389(3) 0.5046(4) 0.5140(3) 0.0232(13) Uani 1 1 d . . . . .
N2 N 0.2161(3) 0.4837(4) 0.2513(3) 0.0262(12) Uani 1 1 d . . . . .
N3 N 0.0921(3) 0.6684(4) 0.3556(3) 0.0238(12) Uani 1 1 d . . . . .
C1 C 0.2943(3) 0.5418(5) 0.4969(3) 0.0227(13) Uani 1 1 d . . . . .
C2 C 0.3309(3) 0.6367(5) 0.5234(4) 0.0288(16) Uani 1 1 d . . . . .
C3 C 0.3801(3) 0.6608(5) 0.4911(4) 0.0313(16) Uani 1 1 d . . . . .
H3 H 0.402519 0.726422 0.504493 0.038 Uiso 1 1 calc R U . . .
C4 C 0.4000(3) 0.5960(5) 0.4397(4) 0.0311(16) Uani 1 1 d . . . . .
C5 C 0.3695(3) 0.4993(5) 0.4223(4) 0.0290(16) Uani 1 1 d . . . . .
H5 H 0.383380 0.452050 0.390100 0.035 Uiso 1 1 calc R U . . .
C6 C 0.3180(3) 0.4697(5) 0.4517(3) 0.0244(13) Uani 1 1 d . . . . .
C7 C 0.2767(3) 0.3764(5) 0.4469(4) 0.0262(15) Uani 1 1 d . . . . .
C8 C 0.2757(4) 0.2755(5) 0.4150(4) 0.0307(17) Uani 1 1 d . . . . .
H8 H 0.307096 0.258378 0.389312 0.037 Uiso 1 1 calc R U . . .
C9 C 0.2294(4) 0.2007(5) 0.4206(4) 0.0319(17) Uani 1 1 d . . . . .
C10 C 0.1848(3) 0.2286(5) 0.4606(3) 0.0276(16) Uani 1 1 d . . . . .
H10 H 0.153143 0.177009 0.464205 0.033 Uiso 1 1 calc R U . . .
C11 C 0.1834(3) 0.3262(5) 0.4955(3) 0.0239(15) Uani 1 1 d . . . . .
C12 C 0.2303(3) 0.4012(5) 0.4868(3) 0.0210(14) Uani 1 1 d . . . . .
C13 C 0.3196(4) 0.7018(5) 0.5887(4) 0.0317(16) Uani 1 1 d . . . . .
C14 C 0.3355(4) 0.6284(5) 0.6572(4) 0.0389(19) Uani 1 1 d . . . . .
H14A H 0.306955 0.565692 0.645440 0.058 Uiso 1 1 calc R U . . .
H14B H 0.327638 0.665990 0.699911 0.058 Uiso 1 1 calc R U . . .
H14C H 0.382046 0.606592 0.670251 0.058 Uiso 1 1 calc R U . . .
C15 C 0.2480(3) 0.7415(5) 0.5705(4) 0.0314(17) Uani 1 1 d . . . . .
H15A H 0.240307 0.796581 0.531779 0.047 Uiso 1 1 calc R U . . .
H15B H 0.240487 0.770849 0.616055 0.047 Uiso 1 1 calc R U . . .
H15C H 0.217416 0.682432 0.552020 0.047 Uiso 1 1 calc R U . . .
C16 C 0.3650(4) 0.7991(5) 0.6080(4) 0.044(2) Uani 1 1 d . . . . .
H16A H 0.411111 0.775988 0.628521 0.066 Uiso 1 1 calc R U . . .
H16B H 0.352529 0.842438 0.645369 0.066 Uiso 1 1 calc R U . . .
H16C H 0.360266 0.840988 0.562369 0.066 Uiso 1 1 calc R U . . .
C17 C 0.4523(4) 0.6396(6) 0.4053(4) 0.0399(18) Uani 1 1 d . . . . .
C18 C 0.4220(4) 0.7274(6) 0.3500(4) 0.047(2) Uani 1 1 d . . . . .
H18A H 0.386258 0.698153 0.308336 0.070 Uiso 1 1 calc R U . . .
H18B H 0.456120 0.758172 0.330311 0.070 Uiso 1 1 calc R U . . .
H18C H 0.404020 0.782346 0.375614 0.070 Uiso 1 1 calc R U . . .
C19 C 0.5122(4) 0.6834(6) 0.4666(4) 0.055(2) Uani 1 1 d . . . . .
H19A H 0.498142 0.743301 0.491659 0.082 Uiso 1 1 calc R U . . .
H19B H 0.546005 0.707109 0.443648 0.082 Uiso 1 1 calc R U . . .
H19C H 0.530727 0.627772 0.503517 0.082 Uiso 1 1 calc R U . . .
C20 C 0.4784(4) 0.5557(6) 0.3639(5) 0.076(3) Uani 1 1 d . . . . .
H20A H 0.502888 0.502412 0.399710 0.115 Uiso 1 1 calc R U . . .
H20B H 0.508138 0.588345 0.338515 0.115 Uiso 1 1 calc R U . . .
H20C H 0.441298 0.521805 0.326485 0.115 Uiso 1 1 calc R U . . .
C21 C 0.2238(4) 0.0894(5) 0.3847(4) 0.0439(19) Uani 1 1 d . . . . .
C22 C 0.2734(4) 0.0704(5) 0.3420(5) 0.060(3) Uani 1 1 d . . . . .
H22A H 0.268735 0.125505 0.303669 0.090 Uiso 1 1 calc R U . . .
H22B H 0.265367 0.000863 0.317609 0.090 Uiso 1 1 calc R U . . .
H22C H 0.318378 0.072534 0.376941 0.090 Uiso 1 1 calc R U . . .
C23 C 0.2337(5) 0.0050(5) 0.4468(5) 0.066(3) Uani 1 1 d . . . . .
H23A H 0.277734 0.013241 0.483063 0.100 Uiso 1 1 calc R U . . .
H23B H 0.229826 -0.065753 0.424291 0.100 Uiso 1 1 calc R U . . .
H23C H 0.199740 0.013775 0.472693 0.100 Uiso 1 1 calc R U . . .
C24 C 0.1544(4) 0.0786(6) 0.3291(4) 0.057(2) Uani 1 1 d . . . . .
H24A H 0.121218 0.083531 0.356319 0.085 Uiso 1 1 calc R U . . .
H24B H 0.150444 0.009800 0.303746 0.085 Uiso 1 1 calc R U . . .
H24C H 0.147083 0.135374 0.291683 0.085 Uiso 1 1 calc R U . . .
C25 C 0.1348(3) 0.3500(5) 0.5401(4) 0.0258(15) Uani 1 1 d . . . . .
C26 C 0.1740(3) 0.3768(5) 0.6222(3) 0.0334(18) Uani 1 1 d . . . . .
H26A H 0.201693 0.316190 0.644955 0.050 Uiso 1 1 calc R U . . .
H26B H 0.142961 0.392610 0.650837 0.050 Uiso 1 1 calc R U . . .
H26C H 0.202265 0.438567 0.622837 0.050 Uiso 1 1 calc R U . . .
C27 C 0.0903(3) 0.2545(5) 0.5427(4) 0.0376(19) Uani 1 1 d . . . . .
H27A H 0.061953 0.271627 0.574391 0.056 Uiso 1 1 calc R U . . .
H27B H 0.118013 0.193179 0.563691 0.056 Uiso 1 1 calc R U . . .
H27C H 0.062527 0.237960 0.491669 0.056 Uiso 1 1 calc R U . . .
C28 C 0.0907(3) 0.4428(5) 0.5051(4) 0.0311(17) Uani 1 1 d . . . . .
H28A H 0.118331 0.504694 0.503672 0.047 Uiso 1 1 calc R U . . .
H28B H 0.060999 0.459277 0.535301 0.047 Uiso 1 1 calc R U . . .
H28C H 0.064420 0.424362 0.453852 0.047 Uiso 1 1 calc R U . . .
C29 C 0.1120(3) 0.4072(5) 0.3027(3) 0.0269(16) Uani 1 1 d . . . . .
H29A H 0.132229 0.335871 0.306173 0.032 Uiso 1 1 calc R U . . .
H29B H 0.071721 0.403683 0.319395 0.032 Uiso 1 1 calc R U . . .
C30 C 0.0976(3) 0.4510(5) 0.2263(3) 0.0275(14) Uani 1 1 d . . . . .
C31 C 0.0335(3) 0.4647(5) 0.1785(3) 0.0313(15) Uani 1 1 d . . . . .
H31 H -0.002421 0.437819 0.194050 0.038 Uiso 1 1 calc R U . . .
C32 C 0.0192(4) 0.5158(5) 0.1093(4) 0.0393(18) Uani 1 1 d . . . . .
H32 H -0.025302 0.522537 0.078471 0.047 Uiso 1 1 calc R U . . .
C33 C 0.0703(4) 0.5564(5) 0.0862(4) 0.0381(18) Uani 1 1 d . . . . .
H33 H 0.061306 0.592067 0.039331 0.046 Uiso 1 1 calc R U . . .
C34 C 0.1353(3) 0.5451(5) 0.1316(3) 0.0315(15) Uani 1 1 d . . . . .
H34 H 0.170656 0.572301 0.115244 0.038 Uiso 1 1 calc R U . . .
C35 C 0.1488(3) 0.4945(4) 0.2006(4) 0.0244(15) Uani 1 1 d . . . . .
C36 C 0.2422(4) 0.3752(5) 0.2434(4) 0.0376(19) Uani 1 1 d . . . . .
H36A H 0.286826 0.367546 0.278428 0.056 Uiso 1 1 calc R U . . .
H36B H 0.243872 0.365314 0.191744 0.056 Uiso 1 1 calc R U . . .
H36C H 0.212847 0.321793 0.254792 0.056 Uiso 1 1 calc R U . . .
C37 C 0.2644(3) 0.5581(5) 0.2350(4) 0.0340(18) Uani 1 1 d . . . . .
H37A H 0.246259 0.630071 0.230215 0.051 Uiso 1 1 calc R U . . .
H37B H 0.272768 0.537573 0.187812 0.051 Uiso 1 1 calc R U . . .
H37C H 0.305959 0.555810 0.276063 0.051 Uiso 1 1 calc R U . . .
C38 C 0.2229(3) 0.7165(4) 0.3571(3) 0.0243(15) Uani 1 1 d . . . . .
H38A H 0.228597 0.759030 0.403248 0.029 Uiso 1 1 calc R U . . .
H38B H 0.264631 0.718110 0.343034 0.029 Uiso 1 1 calc R U . . .
C39 C 0.1672(3) 0.7546(4) 0.2958(4) 0.0229(14) Uani 1 1 d . . . . .
C40 C 0.1762(3) 0.8117(5) 0.2330(4) 0.0277(16) Uani 1 1 d . . . . .
H40 H 0.219588 0.831958 0.233253 0.033 Uiso 1 1 calc R U . . .
C41 C 0.1233(4) 0.8378(5) 0.1724(4) 0.0336(17) Uani 1 1 d . . . . .
H41 H 0.130673 0.875163 0.131332 0.040 Uiso 1 1 calc R U . . .
C42 C 0.0598(4) 0.8108(5) 0.1704(4) 0.0357(18) Uani 1 1 d . . . . .
H42 H 0.023469 0.829530 0.128346 0.043 Uiso 1 1 calc R U . . .
C43 C 0.0494(3) 0.7559(5) 0.2301(4) 0.0301(16) Uani 1 1 d . . . . .
H43 H 0.005542 0.736934 0.228712 0.036 Uiso 1 1 calc R U . . .
C44 C 0.1013(3) 0.7283(5) 0.2913(4) 0.0267(15) Uani 1 1 d . . . . .
C45 C 0.0958(3) 0.7439(5) 0.4196(3) 0.0299(17) Uani 1 1 d . . . . .
H45A H 0.099234 0.703479 0.465573 0.045 Uiso 1 1 calc R U . . .
H45B H 0.055784 0.787776 0.407371 0.045 Uiso 1 1 calc R U . . .
H45C H 0.134894 0.789331 0.427444 0.045 Uiso 1 1 calc R U . . .
C46 C 0.0259(3) 0.6162(5) 0.3385(4) 0.0324(17) Uani 1 1 d . . . . .
H46A H 0.020007 0.568209 0.295589 0.049 Uiso 1 1 calc R U . . .
H46B H -0.008977 0.670208 0.326095 0.049 Uiso 1 1 calc R U . . .
H46C H 0.023173 0.575800 0.382434 0.049 Uiso 1 1 calc R U . . .
C1S C 0.4469(6) 0.1983(9) 0.7553(6) 0.047(4) Uani 0.509(13) 1 d DG U P A 1
H1SA H 0.479946 0.152532 0.785317 0.056 Uiso 0.509(13) 1 calc R U P A 1
C2S C 0.4331(7) 0.2938(10) 0.7847(5) 0.065(5) Uani 0.509(13) 1 d G U P A 1
H2SA H 0.456702 0.313331 0.834708 0.077 Uiso 0.509(13) 1 calc R U P A 1
C3S C 0.3847(8) 0.3607(8) 0.7408(7) 0.056(5) Uani 0.509(13) 1 d G U P A 1
H3SA H 0.375249 0.426003 0.760839 0.067 Uiso 0.509(13) 1 calc R U P A 1
C4S C 0.3501(7) 0.3321(9) 0.6676(7) 0.072(6) Uani 0.509(13) 1 d G U P A 1
H4SA H 0.317040 0.377879 0.637578 0.087 Uiso 0.509(13) 1 calc R U P A 1
C5S C 0.3639(6) 0.2366(9) 0.6382(5) 0.048(4) Uani 0.509(13) 1 d DG U P A 1
H5SA H 0.340283 0.217081 0.588186 0.058 Uiso 0.509(13) 1 calc R U P A 1
C6S C 0.4123(5) 0.1697(7) 0.6821(6) 0.062(5) Uani 0.509(13) 1 d DG U P A 1
C7S C 0.4276(8) 0.0720(11) 0.6518(9) 0.087(7) Uani 0.509(13) 1 d D U P A 1
H7SA H 0.425009 0.013623 0.685517 0.131 Uiso 0.509(13) 1 calc R U P A 1
H7SB H 0.472468 0.075570 0.646803 0.131 Uiso 0.509(13) 1 calc R U P A 1
H7SC H 0.395697 0.059844 0.602191 0.131 Uiso 0.509(13) 1 calc R U P A 1
C1S* C 0.4285(9) 0.1603(12) 0.7310(10) 0.122(8) Uani 0.491(13) 1 d DG U P A 2
H1SB H 0.441435 0.088740 0.728136 0.146 Uiso 0.491(13) 1 calc R U P A 2
C2S* C 0.4538(10) 0.2171(17) 0.7973(9) 0.144(9) Uani 0.491(13) 1 d G U P A 2
H2SB H 0.484054 0.184432 0.839688 0.172 Uiso 0.491(13) 1 calc R U P A 2
C3S* C 0.4349(12) 0.3218(17) 0.8016(10) 0.123(9) Uani 0.491(13) 1 d G U P A 2
H3SB H 0.452224 0.360663 0.846843 0.148 Uiso 0.491(13) 1 calc R U P A 2
C4S* C 0.3907(13) 0.3697(12) 0.7395(12) 0.147(10) Uani 0.491(13) 1 d G U P A 2
H4SB H 0.377776 0.441202 0.742447 0.176 Uiso 0.491(13) 1 calc R U P A 2
C5S* C 0.3654(10) 0.3128(12) 0.6733(10) 0.097(8) Uani 0.491(13) 1 d DG U P A 2
H5SB H 0.335156 0.345512 0.630895 0.117 Uiso 0.491(13) 1 calc R U P A 2
C6S* C 0.3843(8) 0.2081(11) 0.6690(8) 0.135(8) Uani 0.491(13) 1 d DG U P A 2
C7S* C 0.3572(11) 0.1491(17) 0.6012(11) 0.146(10) Uani 0.491(13) 1 d D U P A 2
H7SD H 0.347573 0.076651 0.613663 0.219 Uiso 0.491(13) 1 calc R U P A 2
H7SE H 0.389350 0.147231 0.572418 0.219 Uiso 0.491(13) 1 calc R U P A 2
H7SF H 0.316247 0.182948 0.570938 0.219 Uiso 0.491(13) 1 calc R U P A 2

loop_
_atom_site_aniso_label
_atom_site_aniso_U_11
_atom_site_aniso_U_22
_atom_site_aniso_U_33
_atom_site_aniso_U_23
_atom_site_aniso_U_13
_atom_site_aniso_U_12
Y1 0.0308(4) 0.0158(3) 0.0241(3) 0.0010(4) 0.0115(3) 0.0016(4)
N1 0.031(3) 0.016(3) 0.024(3) 0.002(2) 0.011(3) -0.001(2)
N2 0.035(3) 0.017(3) 0.032(3) -0.003(2) 0.018(2) -0.004(2)
N3 0.029(3) 0.020(3) 0.022(3) 0.001(2) 0.007(3) 0.003(2)
C1 0.026(3) 0.020(3) 0.022(3) 0.008(3) 0.006(3) 0.002(3)
C2 0.029(4) 0.024(3) 0.032(4) 0.007(3) 0.007(3) -0.001(3)
C3 0.031(4) 0.027(4) 0.033(4) 0.012(3) 0.005(3) 0.003(3)
C4 0.022(4) 0.032(4) 0.040(4) 0.012(3) 0.011(3) 0.008(3)
C5 0.026(4) 0.029(4) 0.035(4) 0.006(3) 0.013(3) 0.014(3)
C6 0.020(3) 0.025(3) 0.028(3) 0.008(3) 0.007(3) 0.008(3)
C7 0.038(4) 0.019(3) 0.025(4) 0.008(3) 0.015(3) 0.010(3)
C8 0.053(5) 0.019(3) 0.030(4) 0.005(3) 0.028(4) 0.010(3)
C9 0.048(5) 0.018(3) 0.038(4) 0.008(3) 0.024(4) 0.009(3)
C10 0.048(5) 0.015(3) 0.025(4) 0.007(3) 0.019(3) 0.003(3)
C11 0.037(4) 0.018(3) 0.020(4) 0.005(3) 0.013(3) 0.001(3)
C12 0.031(4) 0.015(3) 0.018(3) 0.004(3) 0.008(3) 0.005(3)
C13 0.043(4) 0.020(3) 0.029(4) -0.004(3) 0.006(3) -0.010(3)
C14 0.047(5) 0.037(4) 0.031(4) 0.001(3) 0.007(4) -0.005(4)
C15 0.044(4) 0.022(4) 0.030(4) -0.005(3) 0.013(4) -0.003(3)
C16 0.055(5) 0.031(4) 0.046(5) 0.001(4) 0.013(4) -0.011(4)
C17 0.033(4) 0.045(4) 0.049(5) 0.014(3) 0.024(4) 0.000(3)
C18 0.033(5) 0.060(5) 0.048(5) 0.015(4) 0.014(4) -0.013(4)
C19 0.030(5) 0.073(6) 0.060(5) 0.027(4) 0.013(4) -0.005(4)
C20 0.083(7) 0.066(6) 0.113(8) 0.010(5) 0.079(6) 0.009(5)
C21 0.073(5) 0.020(3) 0.055(5) -0.004(3) 0.043(4) 0.000(4)
C22 0.091(6) 0.024(4) 0.087(7) -0.015(4) 0.061(6) 0.000(4)
C23 0.131(8) 0.015(4) 0.073(6) 0.007(4) 0.061(6) 0.015(4)
C24 0.090(6) 0.036(5) 0.057(5) -0.017(4) 0.040(4) -0.012(4)
C25 0.034(4) 0.016(3) 0.031(4) -0.002(3) 0.016(3) 0.000(3)
C26 0.046(5) 0.030(4) 0.028(4) -0.001(3) 0.015(3) -0.006(3)
C27 0.045(5) 0.029(4) 0.046(5) 0.000(3) 0.024(4) -0.008(3)
C28 0.032(4) 0.028(4) 0.035(4) 0.000(3) 0.013(3) 0.000(3)
C29 0.035(4) 0.023(4) 0.025(3) -0.005(3) 0.013(3) -0.004(3)
C30 0.037(4) 0.016(3) 0.032(3) -0.007(3) 0.013(3) 0.001(3)
C31 0.046(4) 0.022(3) 0.028(3) -0.008(3) 0.013(3) -0.009(4)
C32 0.047(4) 0.030(4) 0.038(4) -0.004(3) 0.008(4) -0.005(3)
C33 0.056(4) 0.028(4) 0.031(4) 0.004(3) 0.013(3) 0.000(4)
C34 0.043(4) 0.025(4) 0.031(3) -0.003(3) 0.018(3) -0.003(4)
C35 0.039(4) 0.013(3) 0.024(3) -0.005(3) 0.015(3) -0.002(3)
C36 0.057(6) 0.021(3) 0.042(5) 0.002(3) 0.026(4) 0.004(3)
C37 0.044(4) 0.024(4) 0.039(4) 0.002(3) 0.020(4) -0.008(3)
C38 0.035(4) 0.017(3) 0.023(4) -0.005(3) 0.012(3) 0.003(3)
C39 0.034(4) 0.008(3) 0.028(4) -0.005(3) 0.013(3) 0.000(3)
C40 0.039(4) 0.018(3) 0.030(4) -0.001(3) 0.016(3) 0.004(3)
C41 0.055(4) 0.021(4) 0.028(4) 0.004(3) 0.016(3) 0.006(3)
C42 0.041(4) 0.038(4) 0.030(4) 0.005(3) 0.013(4) 0.014(3)
C43 0.030(4) 0.029(4) 0.033(4) 0.000(3) 0.013(3) 0.004(3)
C44 0.041(4) 0.013(3) 0.027(3) 0.002(3) 0.011(3) 0.004(3)
C45 0.037(5) 0.029(4) 0.026(4) -0.002(3) 0.011(3) 0.008(3)
C46 0.036(4) 0.027(4) 0.038(4) -0.001(3) 0.016(4) -0.003(3)
C1S 0.036(8) 0.046(7) 0.057(7) 0.015(6) 0.013(6) -0.005(6)
C2S 0.061(9) 0.057(7) 0.080(8) 0.018(6) 0.028(6) 0.007(6)
C3S 0.056(8) 0.068(8) 0.056(7) 0.022(6) 0.037(6) 0.003(6)
C4S 0.073(10) 0.085(8) 0.063(8) 0.002(7) 0.025(6) -0.007(7)
C5S 0.043(7) 0.064(7) 0.045(7) 0.018(5) 0.026(6) -0.014(6)
C6S 0.054(8) 0.071(7) 0.066(7) 0.008(6) 0.024(6) -0.013(6)
C7S 0.102(14) 0.051(8) 0.109(13) -0.011(8) 0.031(11) -0.037(8)
C1S* 0.119(12) 0.124(11) 0.123(10) 0.025(7) 0.037(8) -0.003(8)
C2S* 0.144(13) 0.135(11) 0.149(11) 0.001(8) 0.039(8) -0.005(8)
C3S* 0.109(12) 0.137(11) 0.130(11) 0.008(8) 0.047(8) 0.005(9)
C4S* 0.143(14) 0.153(12) 0.143(12) 0.007(7) 0.040(8) -0.001(9)
C5S* 0.074(11) 0.125(10) 0.107(10) 0.028(7) 0.048(8) 0.001(8)
C6S* 0.139(12) 0.134(10) 0.129(10) 0.016(7) 0.038(8) -0.002(8)
C7S* 0.144(18) 0.163(17) 0.132(13) -0.001(11) 0.042(12) -0.053(15)

loop_
_atom_type_symbol
_atom_type_description
_atom_type_scat_dispersion_real
_atom_type_scat_dispersion_imag
_atom_type_scat_source
C C 0.0033 0.0016 'International Tables Vol C Tables 4.2.6.8 and 6.1.1.4'
H H 0.0000 0.0000 'International Tables Vol C Tables 4.2.6.8 and 6.1.1.4'
N N 0.0061 0.0033 'International Tables Vol C Tables 4.2.6.8 and 6.1.1.4'
Y Y -2.7962 3.5667 'International Tables Vol C Tables 4.2.6.8 and 6.1.1.4'

loop_
_geom_angle_atom_site_label_1
_geom_angle_atom_site_label_2
_geom_angle_atom_site_label_3
_geom_angle
_geom_angle_site_symmetry_1
_geom_angle_site_symmetry_3
_geom_angle_publ_flag
C38 Y1 C29 137.6(2) . . ?
C38 Y1 N1 103.76(18) . . ?
C29 Y1 N1 117.21(18) . . ?
C38 Y1 N2 89.27(18) . . ?
C29 Y1 N2 68.28(19) . . ?
N1 Y1 N2 137.53(17) . . ?
C38 Y1 N3 68.30(19) . . ?
C29 Y1 N3 88.5(2) . . ?
N1 Y1 N3 107.54(16) . . ?
N2 Y1 N3 114.81(16) . . ?
C38 Y1 C12 132.2(2) . . ?
C29 Y1 C12 90.2(2) . . ?
N1 Y1 C12 31.06(16) . . ?
N2 Y1 C12 115.49(18) . . ?
N3 Y1 C12 124.94(18) . . ?
C38 Y1 C1 83.9(2) . . ?
C29 Y1 C1 137.8(2) . . ?
N1 Y1 C1 30.66(16) . . ?
N2 Y1 C1 115.37(18) . . ?
N3 Y1 C1 121.30(18) . . ?
C12 Y1 C1 49.00(19) . . ?
C38 Y1 C6 94.7(2) . . ?
C29 Y1 C6 118.5(2) . . ?
N1 Y1 C6 51.79(17) . . ?
N2 Y1 C6 87.44(18) . . ?
N3 Y1 C6 150.78(17) . . ?
C12 Y1 C6 50.04(19) . . ?
C1 Y1 C6 30.20(17) . . ?
C38 Y1 C7 124.9(2) . . ?
C29 Y1 C7 91.0(2) . . ?
N1 Y1 C7 51.38(17) . . ?
N2 Y1 C7 87.89(18) . . ?
N3 Y1 C7 155.13(17) . . ?
C12 Y1 C7 30.19(17) . . ?
C1 Y1 C7 49.08(19) . . ?
C6 Y1 C7 30.15(18) . . ?
C1 N1 C12 105.2(5) . . ?
C1 N1 Y1 79.8(3) . . ?
C12 N1 Y1 78.9(3) . . ?
C35 N2 C37 113.9(5) . . ?
C35 N2 C36 109.7(5) . . ?
C37 N2 C36 105.3(5) . . ?
C35 N2 Y1 97.3(3) . . ?
C37 N2 Y1 110.7(4) . . ?
C36 N2 Y1 120.2(4) . . ?
C44 N3 C46 113.1(5) . . ?
C44 N3 C45 109.1(5) . . ?
C46 N3 C45 106.0(5) . . ?
C44 N3 Y1 98.2(4) . . ?
C46 N3 Y1 113.9(4) . . ?
C45 N3 Y1 116.6(4) . . ?
N1 C1 C6 112.7(5) . . ?
N1 C1 C2 127.8(6) . . ?
C6 C1 C2 119.3(6) . . ?
N1 C1 Y1 69.5(3) . . ?
C6 C1 Y1 79.7(3) . . ?
C2 C1 Y1 122.7(4) . . ?
C3 C2 C1 115.8(6) . . ?
C3 C2 C13 122.5(6) . . ?
C1 C2 C13 121.5(6) . . ?
C2 C3 C4 125.4(6) . . ?
C2 C3 H3 117.3 . . ?
C4 C3 H3 117.3 . . ?
C5 C4 C3 117.5(6) . . ?
C5 C4 C17 124.5(6) . . ?
C3 C4 C17 118.0(6) . . ?
C4 C5 C6 120.4(6) . . ?
C4 C5 H5 119.8 . . ?
C6 C5 H5 119.8 . . ?
C5 C6 C1 120.5(6) . . ?
C5 C6 C7 135.3(6) . . ?
C1 C6 C7 104.2(5) . . ?
C5 C6 Y1 117.3(4) . . ?
C1 C6 Y1 70.1(3) . . ?
C7 C6 Y1 75.2(3) . . ?
C8 C7 C12 119.5(6) . . ?
C8 C7 C6 134.1(6) . . ?
C12 C7 C6 106.3(5) . . ?
C8 C7 Y1 121.7(5) . . ?
C12 C7 Y1 69.2(3) . . ?
C6 C7 Y1 74.7(3) . . ?
C9 C8 C7 120.7(6) . . ?
C9 C8 H8 119.7 . . ?
C7 C8 H8 119.7 . . ?
C8 C9 C10 117.8(6) . . ?
C8 C9 C21 123.6(6) . . ?
C10 C9 C21 118.6(6) . . ?
C11 C10 C9 125.1(6) . . ?
C11 C10 H10 117.4 . . ?
C9 C10 H10 117.4 . . ?
C10 C11 C12 115.3(6) . . ?
C10 C11 C25 122.3(6) . . ?
C12 C11 C25 122.4(5) . . ?
N1 C12 C11 127.3(6) . . ?
N1 C12 C7 111.1(6) . . ?
C11 C12 C7 121.6(6) . . ?
N1 C12 Y1 70.1(3) . . ?
C11 C12 Y1 116.9(4) . . ?
C7 C12 Y1 80.7(4) . . ?
C14 C13 C15 110.0(6) . . ?
C14 C13 C16 108.8(6) . . ?
C15 C13 C16 107.3(5) . . ?
C14 C13 C2 106.6(5) . . ?
C15 C13 C2 111.9(5) . . ?
C16 C13 C2 112.3(6) . . ?
C13 C14 H14A 109.5 . . ?
C13 C14 H14B 109.5 . . ?
H14A C14 H14B 109.5 . . ?
C13 C14 H14C 109.5 . . ?
H14A C14 H14C 109.5 . . ?
H14B C14 H14C 109.5 . . ?
C13 C15 H15A 109.5 . . ?
C13 C15 H15B 109.5 . . ?
H15A C15 H15B 109.5 . . ?
C13 C15 H15C 109.5 . . ?
H15A C15 H15C 109.5 . . ?
H15B C15 H15C 109.5 . . ?
C13 C16 H16A 109.5 . . ?
C13 C16 H16B 109.5 . . ?
H16A C16 H16B 109.5 . . ?
C13 C16 H16C 109.5 . . ?
H16A C16 H16C 109.5 . . ?
H16B C16 H16C 109.5 . . ?
C20 C17 C18 108.1(7) . . ?
C20 C17 C4 112.2(6) . . ?
C18 C17 C4 109.5(6) . . ?
C20 C17 C19 106.7(7) . . ?
C18 C17 C19 109.3(6) . . ?
C4 C17 C19 110.9(6) . . ?
C17 C18 H18A 109.5 . . ?
C17 C18 H18B 109.5 . . ?
H18A C18 H18B 109.5 . . ?
C17 C18 H18C 109.5 . . ?
H18A C18 H18C 109.5 . . ?
H18B C18 H18C 109.5 . . ?
C17 C19 H19A 109.5 . . ?
C17 C19 H19B 109.5 . . ?
H19A C19 H19B 109.5 . . ?
C17 C19 H19C 109.5 . . ?
H19A C19 H19C 109.5 . . ?
H19B C19 H19C 109.5 . . ?
C17 C20 H20A 109.5 . . ?
C17 C20 H20B 109.5 . . ?
H20A C20 H20B 109.5 . . ?
C17 C20 H20C 109.5 . . ?
H20A C20 H20C 109.5 . . ?
H20B C20 H20C 109.5 . . ?
C22 C21 C24 107.8(7) . . ?
C22 C21 C23 108.9(6) . . ?
C24 C21 C23 109.6(7) . . ?
C22 C21 C9 113.3(6) . . ?
C24 C21 C9 108.1(6) . . ?
C23 C21 C9 109.1(6) . . ?
C21 C22 H22A 109.5 . . ?
C21 C22 H22B 109.5 . . ?
H22A C22 H22B 109.5 . . ?
C21 C22 H22C 109.5 . . ?
H22A C22 H22C 109.5 . . ?
H22B C22 H22C 109.5 . . ?
C21 C23 H23A 109.5 . . ?
C21 C23 H23B 109.5 . . ?
H23A C23 H23B 109.5 . . ?
C21 C23 H23C 109.5 . . ?
H23A C23 H23C 109.5 . . ?
H23B C23 H23C 109.5 . . ?
C21 C24 H24A 109.5 . . ?
C21 C24 H24B 109.5 . . ?
H24A C24 H24B 109.5 . . ?
C21 C24 H24C 109.5 . . ?
H24A C24 H24C 109.5 . . ?
H24B C24 H24C 109.5 . . ?
C28 C25 C11 110.1(5) . . ?
C28 C25 C27 108.4(6) . . ?
C11 C25 C27 112.2(5) . . ?
C28 C25 C26 109.7(5) . . ?
C11 C25 C26 109.3(6) . . ?
C27 C25 C26 107.2(5) . . ?
C25 C26 H26A 109.5 . . ?
C25 C26 H26B 109.5 . . ?
H26A C26 H26B 109.5 . . ?
C25 C26 H26C 109.5 . . ?
H26A C26 H26C 109.5 . . ?
H26B C26 H26C 109.5 . . ?
C25 C27 H27A 109.5 . . ?
C25 C27 H27B 109.5 . . ?
H27A C27 H27B 109.5 . . ?
C25 C27 H27C 109.5 . . ?
H27A C27 H27C 109.5 . . ?
H27B C27 H27C 109.5 . . ?
C25 C28 H28A 109.5 . . ?
C25 C28 H28B 109.5 . . ?
H28A C28 H28B 109.5 . . ?
C25 C28 H28C 109.5 . . ?
H28A C28 H28C 109.5 . . ?
H28B C28 H28C 109.5 . . ?
C30 C29 Y1 100.8(4) . . ?
C30 C29 H29A 111.6 . . ?
Y1 C29 H29A 111.6 . . ?
C30 C29 H29B 111.6 . . ?
Y1 C29 H29B 111.6 . . ?
H29A C29 H29B 109.4 . . ?
C31 C30 C35 115.5(6) . . ?
C31 C30 C29 123.3(6) . . ?
C35 C30 C29 120.7(6) . . ?
C32 C31 C30 123.5(7) . . ?
C32 C31 H31 118.3 . . ?
C30 C31 H31 118.3 . . ?
C33 C32 C31 119.2(7) . . ?
C33 C32 H32 120.4 . . ?
C31 C32 H32 120.4 . . ?
C32 C33 C34 119.8(7) . . ?
C32 C33 H33 120.1 . . ?
C34 C33 H33 120.1 . . ?
C35 C34 C33 120.5(6) . . ?
C35 C34 H34 119.8 . . ?
C33 C34 H34 119.8 . . ?
C34 C35 C30 121.5(6) . . ?
C34 C35 N2 122.4(6) . . ?
C30 C35 N2 116.1(6) . . ?
N2 C36 H36A 109.5 . . ?
N2 C36 H36B 109.5 . . ?
H36A C36 H36B 109.5 . . ?
N2 C36 H36C 109.5 . . ?
H36A C36 H36C 109.5 . . ?
H36B C36 H36C 109.5 . . ?
N2 C37 H37A 109.5 . . ?
N2 C37 H37B 109.5 . . ?
H37A C37 H37B 109.5 . . ?
N2 C37 H37C 109.5 . . ?
H37A C37 H37C 109.5 . . ?
H37B C37 H37C 109.5 . . ?
C39 C38 Y1 102.4(4) . . ?
C39 C38 H38A 111.3 . . ?
Y1 C38 H38A 111.3 . . ?
C39 C38 H38B 111.3 . . ?
Y1 C38 H38B 111.3 . . ?
H38A C38 H38B 109.2 . . ?
C44 C39 C40 115.9(6) . . ?
C44 C39 C38 121.6(6) . . ?
C40 C39 C38 122.2(6) . . ?
C41 C40 C39 121.2(6) . . ?
C41 C40 H40 119.4 . . ?
C39 C40 H40 119.4 . . ?
C40 C41 C42 121.0(7) . . ?
C40 C41 H41 119.5 . . ?
C42 C41 H41 119.5 . . ?
C41 C42 C43 119.2(7) . . ?
C41 C42 H42 120.4 . . ?
C43 C42 H42 120.4 . . ?
C44 C43 C42 121.2(7) . . ?
C44 C43 H43 119.4 . . ?
C42 C43 H43 119.4 . . ?
C43 C44 C39 121.4(6) . . ?
C43 C44 N3 122.7(6) . . ?
C39 C44 N3 115.9(6) . . ?
N3 C45 H45A 109.5 . . ?
N3 C45 H45B 109.5 . . ?
H45A C45 H45B 109.5 . . ?
N3 C45 H45C 109.5 . . ?
H45A C45 H45C 109.5 . . ?
H45B C45 H45C 109.5 . . ?
N3 C46 H46A 109.5 . . ?
N3 C46 H46B 109.5 . . ?
H46A C46 H46B 109.5 . . ?
N3 C46 H46C 109.5 . . ?
H46A C46 H46C 109.5 . . ?
H46B C46 H46C 109.5 . . ?
C2S C1S C6S 120.0 . . ?
C2S C1S H1SA 120.0 . . ?
C6S C1S H1SA 120.0 . . ?
C1S C2S C3S 120.0 . . ?
C1S C2S H2SA 120.0 . . ?
C3S C2S H2SA 120.0 . . ?
C4S C3S C2S 120.0 . . ?
C4S C3S H3SA 120.0 . . ?
C2S C3S H3SA 120.0 . . ?
C3S C4S C5S 120.0 . . ?
C3S C4S H4SA 120.0 . . ?
C5S C4S H4SA 120.0 . . ?
C6S C5S C4S 120.0 . . ?
C6S C5S H5SA 120.0 . . ?
C4S C5S H5SA 120.0 . . ?
C5S C6S C1S 120.0 . . ?
C5S C6S C7S 120.3(4) . . ?
C1S C6S C7S 119.7(4) . . ?
C6S C7S H7SA 109.5 . . ?
C6S C7S H7SB 109.5 . . ?
H7SA C7S H7SB 109.5 . . ?
C6S C7S H7SC 109.5 . . ?
H7SA C7S H7SC 109.5 . . ?
H7SB C7S H7SC 109.5 . . ?
C2S* C1S* C6S* 120.0 . . ?
C2S* C1S* H1SB 120.0 . . ?
C6S* C1S* H1SB 120.0 . . ?
C3S* C2S* C1S* 120.0 . . ?
C3S* C2S* H2SB 120.0 . . ?
C1S* C2S* H2SB 120.0 . . ?
C2S* C3S* C4S* 120.0 . . ?
C2S* C3S* H3SB 120.0 . . ?
C4S* C3S* H3SB 120.0 . . ?
C5S* C4S* C3S* 120.0 . . ?
C5S* C4S* H4SB 120.0 . . ?
C3S* C4S* H4SB 120.0 . . ?
C4S* C5S* C6S* 120.0 . . ?
C4S* C5S* H5SB 120.0 . . ?
C6S* C5S* H5SB 120.0 . . ?
C5S* C6S* C1S* 120.0 . . ?
C5S* C6S* C7S* 119.9(4) . . ?
C1S* C6S* C7S* 120.1(4) . . ?
C6S* C7S* H7SD 109.5 . . ?
C6S* C7S* H7SE 109.5 . . ?
H7SD C7S* H7SE 109.5 . . ?
C6S* C7S* H7SF 109.5 . . ?
H7SD C7S* H7SF 109.5 . . ?
H7SE C7S* H7SF 109.5 . . ?

loop_
_geom_bond_atom_site_label_1
_geom_bond_atom_site_label_2
_geom_bond_distance
_geom_bond_site_symmetry_2
_geom_bond_publ_flag
Y1 C38 2.419(6) . ?
Y1 C29 2.421(6) . ?
Y1 N1 2.539(5) . ?
Y1 N2 2.584(5) . ?
Y1 N3 2.599(5) . ?
Y1 C12 2.650(6) . ?
Y1 C1 2.667(6) . ?
Y1 C6 2.791(6) . ?
Y1 C7 2.798(6) . ?
N1 C1 1.382(7) . ?
N1 C12 1.393(7) . ?
N2 C35 1.461(8) . ?
N2 C37 1.482(7) . ?
N2 C36 1.500(7) . ?
N3 C44 1.476(8) . ?
N3 C46 1.492(8) . ?
N3 C45 1.508(7) . ?
C1 C6 1.427(8) . ?
C1 C2 1.432(8) . ?
C2 C3 1.380(9) . ?
C2 C13 1.544(9) . ?
C3 C4 1.413(9) . ?
C3 H3 0.9500 . ?
C4 C5 1.374(8) . ?
C4 C17 1.532(9) . ?
C5 C6 1.406(8) . ?
C5 H5 0.9500 . ?
C6 C7 1.453(9) . ?
C7 C8 1.403(8) . ?
C7 C12 1.426(8) . ?
C8 C9 1.385(9) . ?
C8 H8 0.9500 . ?
C9 C10 1.406(8) . ?
C9 C21 1.546(9) . ?
C10 C11 1.397(8) . ?
C10 H10 0.9500 . ?
C11 C12 1.413(8) . ?
C11 C25 1.529(9) . ?
C13 C14 1.532(9) . ?
C13 C15 1.532(9) . ?
C13 C16 1.534(8) . ?
C14 H14A 0.9800 . ?
C14 H14B 0.9800 . ?
C14 H14C 0.9800 . ?
C15 H15A 0.9800 . ?
C15 H15B 0.9800 . ?
C15 H15C 0.9800 . ?
C16 H16A 0.9800 . ?
C16 H16B 0.9800 . ?
C16 H16C 0.9800 . ?
C17 C20 1.507(10) . ?
C17 C18 1.520(9) . ?
C17 C19 1.534(10) . ?
C18 H18A 0.9800 . ?
C18 H18B 0.9800 . ?
C18 H18C 0.9800 . ?
C19 H19A 0.9800 . ?
C19 H19B 0.9800 . ?
C19 H19C 0.9800 . ?
C20 H20A 0.9800 . ?
C20 H20B 0.9800 . ?
C20 H20C 0.9800 . ?
C21 C22 1.509(9) . ?
C21 C24 1.529(10) . ?
C21 C23 1.542(9) . ?
C22 H22A 0.9800 . ?
C22 H22B 0.9800 . ?
C22 H22C 0.9800 . ?
C23 H23A 0.9800 . ?
C23 H23B 0.9800 . ?
C23 H23C 0.9800 . ?
C24 H24A 0.9800 . ?
C24 H24B 0.9800 . ?
C24 H24C 0.9800 . ?
C25 C28 1.519(8) . ?
C25 C27 1.538(8) . ?
C25 C26 1.544(9) . ?
C26 H26A 0.9800 . ?
C26 H26B 0.9800 . ?
C26 H26C 0.9800 . ?
C27 H27A 0.9800 . ?
C27 H27B 0.9800 . ?
C27 H27C 0.9800 . ?
C28 H28A 0.9800 . ?
C28 H28B 0.9800 . ?
C28 H28C 0.9800 . ?
C29 C30 1.470(8) . ?
C29 H29A 0.9900 . ?
C29 H29B 0.9900 . ?
C30 C31 1.394(8) . ?
C30 C35 1.416(8) . ?
C31 C32 1.391(9) . ?
C31 H31 0.9500 . ?
C32 C33 1.373(9) . ?
C32 H32 0.9500 . ?
C33 C34 1.389(9) . ?
C33 H33 0.9500 . ?
C34 C35 1.387(8) . ?
C34 H34 0.9500 . ?
C36 H36A 0.9800 . ?
C36 H36B 0.9800 . ?
C36 H36C 0.9800 . ?
C37 H37A 0.9800 . ?
C37 H37B 0.9800 . ?
C37 H37C 0.9800 . ?
C38 C39 1.457(8) . ?
C38 H38A 0.9900 . ?
C38 H38B 0.9900 . ?
C39 C44 1.409(9) . ?
C39 C40 1.434(8) . ?
C40 C41 1.372(9) . ?
C40 H40 0.9500 . ?
C41 C42 1.372(9) . ?
C41 H41 0.9500 . ?
C42 C43 1.381(9) . ?
C42 H42 0.9500 . ?
C43 C44 1.371(9) . ?
C43 H43 0.9500 . ?
C45 H45A 0.9800 . ?
C45 H45B 0.9800 . ?
C45 H45C 0.9800 . ?
C46 H46A 0.9800 . ?
C46 H46B 0.9800 . ?
C46 H46C 0.9800 . ?
C1S C2S 1.3900 . ?
C1S C6S 1.3900 . ?
C1S H1SA 0.9500 . ?
C2S C3S 1.3900 . ?
C2S H2SA 0.9500 . ?
C3S C4S 1.3900 . ?
C3S H3SA 0.9500 . ?
C4S C5S 1.3900 . ?
C4S H4SA 0.9500 . ?
C5S C6S 1.3900 . ?
C5S H5SA 0.9500 . ?
C6S C7S 1.433(14) . ?
C7S H7SA 0.9800 . ?
C7S H7SB 0.9800 . ?
C7S H7SC 0.9800 . ?
C1S* C2S* 1.3900 . ?
C1S* C6S* 1.3900 . ?
C1S* H1SB 0.9500 . ?
C2S* C3S* 1.3900 . ?
C2S* H2SB 0.9500 . ?
C3S* C4S* 1.3900 . ?
C3S* H3SB 0.9500 . ?
C4S* C5S* 1.3900 . ?
C4S* H4SB 0.9500 . ?
C5S* C6S* 1.3900 . ?
C5S* H5SB 0.9500 . ?
C6S* C7S* 1.432(14) . ?
C7S* H7SD 0.9800 . ?
C7S* H7SE 0.9800 . ?
C7S* H7SF 0.9800 . ?
